data_7123180
loop_
_publ_author_name
'Klajn, Jan'
'Stawski, Wojciech'
'Chmielewski, Piotr Jan'
'Cybi\'nska, Joanna'
'Pawlicki, Mi\/losz'

_publ_section_title
;
 A Route to a Cyclobutane-Linked Double-Looped System via a Helical
 Macrocycle
;
_journal_name_full 'Chemical Communications'
_journal_paper_doi 10.1039/C9CC01201J
_journal_year 2019
_chemical_formula_moiety 'C64 H65.99 N6'
_chemical_formula_sum 'C63.99 H65.97 N6'
_chemical_formula_weight 919.08
_space_group_crystal_system monoclinic
_space_group_IT_number 15
_space_group_name_Hall '-C 2yc'
_space_group_name_H-M_alt 'C 1 2/c 1'
_symmetry_space_group_name_Hall '-C 2yc'
_symmetry_space_group_name_H-M 'C 1 2/c 1'
_atom_sites_solution_hydrogens geom
_atom_sites_solution_primary dual
_audit_creation_date 2018-12-18
_audit_creation_method
;
Olex2 1.2
(compiled 2018.05.29 svn.r3508 for OlexSys, GUI svn.r5506)
;
_audit_update_record
;
2019-03-20 deposited with the CCDC.    2019-03-22 downloaded from the CCDC.
;
_cell_angle_alpha 90
_cell_angle_beta 96.415(16)
_cell_angle_gamma 90
_cell_formula_units_Z 4
_cell_length_a 37.989(6)
_cell_length_b 10.6638(15)
_cell_length_c 12.835(2)
_cell_measurement_reflns_used 890
_cell_measurement_temperature 100(2)
_cell_measurement_theta_max 28.8423
_cell_measurement_theta_min 2.8189
_cell_volume 5167.0(14)
_computing_cell_refinement
;
CrysAlisPro, Agilent Technologies,
Version 1.171.36.21 (release 14-08-2012 CrysAlis171 .NET)
(compiled Sep 14 2012,17:21:16)
;
_computing_data_collection
;
CrysAlisPro, Agilent Technologies,
Version 1.171.36.21 (release 14-08-2012 CrysAlis171 .NET)
(compiled Sep 14 2012,17:21:16)
;
_computing_data_reduction
;
CrysAlisPro, Agilent Technologies,
Version 1.171.36.21 (release 14-08-2012 CrysAlis171 .NET)
(compiled Sep 14 2012,17:21:16)
;
_computing_molecular_graphics 'Olex2 (Dolomanov et al., 2009)'
_computing_publication_material 'Olex2 (Dolomanov et al., 2009)'
_computing_structure_refinement 'ShelXL (Sheldrick, 2015)'
_computing_structure_solution 'ShelXT (Sheldrick, 2015)'
_diffrn_ambient_temperature 100(2)
_diffrn_detector_area_resol_mean 10.3456
_diffrn_measured_fraction_theta_full 0.993
_diffrn_measured_fraction_theta_max 0.993
_diffrn_measurement_details
;
#__ type_ start__ end____ width___ exp.time_
  1 omega  -67.00  -37.00   1.0000  165.0000
omega____ theta____ kappa____ phi______ frames
    -       15.6585 -178.0000 -180.0000 30

#__ type_ start__ end____ width___ exp.time_
  2 omega  -43.00   51.00   1.0000  165.0000
omega____ theta____ kappa____ phi______ frames
    -      -16.4398   37.0000 -120.0000 94

#__ type_ start__ end____ width___ exp.time_
  3 omega  -25.00   55.00   1.0000  165.0000
omega____ theta____ kappa____ phi______ frames
    -      -16.4398   77.0000   90.0000 80
;
_diffrn_measurement_device_type 'Xcalibur, Ruby'
_diffrn_measurement_method '\w scans'
_diffrn_orient_matrix_UB_11 -0.0151153000
_diffrn_orient_matrix_UB_12 0.0109082000
_diffrn_orient_matrix_UB_13 -0.0365199000
_diffrn_orient_matrix_UB_21 0.0109419000
_diffrn_orient_matrix_UB_22 0.0268109000
_diffrn_orient_matrix_UB_23 -0.0353939000
_diffrn_orient_matrix_UB_31 0.0021508000
_diffrn_orient_matrix_UB_32 -0.0599155000
_diffrn_orient_matrix_UB_33 -0.0224727000
_diffrn_radiation_monochromator graphite
_diffrn_radiation_type MoK\a
_diffrn_radiation_wavelength 0.71073
_diffrn_reflns_av_R_equivalents 0.1555
_diffrn_reflns_av_unetI/netI 0.3150
_diffrn_reflns_Laue_measured_fraction_full 0.993
_diffrn_reflns_Laue_measured_fraction_max 0.993
_diffrn_reflns_limit_h_max 40
_diffrn_reflns_limit_h_min -30
_diffrn_reflns_limit_k_max 11
_diffrn_reflns_limit_k_min -11
_diffrn_reflns_limit_l_max 13
_diffrn_reflns_limit_l_min -13
_diffrn_reflns_number 7975
_diffrn_reflns_point_group_measured_fraction_full 0.993
_diffrn_reflns_point_group_measured_fraction_max 0.993
_diffrn_reflns_theta_full 22.496
_diffrn_reflns_theta_max 22.496
_diffrn_reflns_theta_min 2.871
_diffrn_source 'Enhance (Mo) X-ray Source'
_exptl_absorpt_coefficient_mu 0.069
_exptl_absorpt_correction_T_max 1.00000
_exptl_absorpt_correction_T_min 0.75218
_exptl_absorpt_correction_type multi-scan
_exptl_absorpt_process_details
;
CrysAlisPro, Agilent Technologies,
Version 1.171.36.21 (release 14-08-2012 CrysAlis171 .NET)
(compiled Sep 14 2012,17:21:16)
Empirical absorption correction using spherical harmonics,
 implemented in SCALE3 ABSPACK scaling algorithm.
;
_exptl_crystal_colour 'clear yellowish colourless'
_exptl_crystal_colour_lustre clear
_exptl_crystal_colour_modifier yellowish
_exptl_crystal_colour_primary colourless
_exptl_crystal_density_diffrn 1.181
_exptl_crystal_description block
_exptl_crystal_F_000 1968
_exptl_crystal_size_max 0.156
_exptl_crystal_size_mid 0.116
_exptl_crystal_size_min 0.059
_refine_diff_density_max 0.412
_refine_diff_density_min -0.270
_refine_diff_density_rms 0.066
_refine_ls_extinction_method none
_refine_ls_goodness_of_fit_ref 0.885
_refine_ls_hydrogen_treatment constr
_refine_ls_matrix_type full
_refine_ls_number_parameters 344
_refine_ls_number_reflns 3348
_refine_ls_number_restraints 6
_refine_ls_restrained_S_all 0.894
_refine_ls_R_factor_all 0.2431
_refine_ls_R_factor_gt 0.0947
_refine_ls_shift/su_max 0.000
_refine_ls_shift/su_mean 0.000
_refine_ls_structure_factor_coef Fsqd
_refine_ls_weighting_details 'w=1/[\s^2^(Fo^2^)+(0.0653P)^2^] where P=(Fo^2^+2Fc^2^)/3'
_refine_ls_weighting_scheme calc
_refine_ls_wR_factor_gt 0.1784
_refine_ls_wR_factor_ref 0.2383
_reflns_Friedel_coverage 0.000
_reflns_number_gt 1181
_reflns_number_total 3348
_reflns_threshold_expression 'I > 2\s(I)'
_cod_data_source_file c9cc01201j9.cif
_cod_data_source_block 300_90_1
_cod_original_cell_volume 5167.2(14)
_cod_database_code 7123180
_shelx_shelxl_version_number 2018/1
_shelx_space_group_comment
;
The symmetry employed for this shelxl refinement is uniquely defined
by the following loop, which should always be used as a source of
symmetry information in preference to the above space-group names.
They are only intended as comments.
;
_reflns_odcompleteness_completeness 98.46
_reflns_odcompleteness_iscentric 1
_reflns_odcompleteness_theta 26.32
_olex2_refinement_description
;
1. Others
 Fixed Uiso: H0AA(0.044) H0AB(0.043) H6A(0.051) H6B(0.051) H12(0.039)
 H13(0.045) H14(0.039) H20(0.044) H21(0.06) H25A(0.074) H25B(0.074) H27(0.059)
 H30A(0.152) H30B(0.152) H30C(0.152) H31A(0.174) H31B(0.174) H31C(0.174)
 H32A(0.148) H32B(0.148) H32C(0.148) H33A(0.072) H33B(0.072) H33C(0.072)
 H34A(0.098) H34B(0.098) H34C(0.098) H35A(0.121) H35B(0.121) H35C(0.121)
 H4AA(0.211) H4AB(0.211) H4AC(0.211) H1AA(0.09) H1AB(0.09) H1AC(0.09)
 H2AA(0.078) H2AB(0.078) H2AC(0.078) H2(0.049) H4(0.052) H5(0.055)
 Fixed X: H0AA(0.130996) H0AB(0.072224) H6A(-0.029601) H6B(-0.030307)
 H12(0.202887) H13(0.074284) H14(0.168337) H20(0.17146) H21(0.084312) H25A(-
 0.010753) H25B(-0.007017) H27(0.027684) H30A(0.231925) H30B(0.213406)
 H30C(0.254706) H31A(0.27947) H31B(0.253639) H31C(0.252904) H32A(0.220982)
 H32B(0.237812) H32C(0.261322) H33A(0.095566) H33B(0.126171) H33C(0.104542)
 H34A(0.169184) H34B(0.183247) H34C(0.190904) H35A(0.167003) H35B(0.159921)
 H35C(0.12896) H4AA(0.109853) H4AB(0.14604) H4AC(0.144981) H1AA(0.191149)
 H1AB(0.186089) H1AC(0.185826) H2AA(0.114893) H2AB(0.124366) H2AC(0.092516) H2(-
 0.055702) H4(0.019449) H5(-0.04009)
 Fixed Y: H0AA(0.575073) H0AB(0.696893) H6A(0.922922) H6B(0.776196)
 H12(0.639706) H13(0.905834) H14(0.494814) H20(0.781796) H21(0.557944)
 H25A(0.589283) H25B(0.443443) H27(0.524165) H30A(0.511399) H30B(0.390657)
 H30C(0.404001) H31A(0.573834) H31B(0.643215) H31C(0.674239) H32A(0.338351)
 H32B(0.437941) H32C(0.37144) H33A(0.997615) H33B(0.98041) H33C(0.863714)
 H34A(0.784202) H34B(0.917752) H34C(0.862775) H35A(1.062231) H35B(1.114932)
 H35C(1.107935) H4AA(0.800132) H4AB(0.835476) H4AC(0.736477) H1AA(0.866534)
 H1AB(0.974969) H1AC(1.004779) H2AA(1.092255) H2AB(1.043229) H2AC(0.984353)
 H2(0.860394) H4(0.826091) H5(0.847452)
 Fixed Z: H0AA(0.101061) H0AB(0.385908) H6A(0.264452) H6B(0.261658)
 H12(0.521199) H13(0.71576) H14(0.241517) H20(0.679613) H21(-0.03181)
 H25A(0.161646) H25B(0.164506) H27(0.012058) H30A(0.213366) H30B(0.25069)
 H30C(0.270561) H31A(0.395796) H31B(0.463562) H31C(0.343953) H32A(0.440885)
 H32B(0.521425) H32C(0.445035) H33A(0.863838) H33B(0.955261) H33C(0.909756)
 H34A(0.889115) H34B(0.923692) H34C(0.815211) H35A(0.726561) H35B(0.836319)
 H35C(0.744896) H4AA(0.901526) H4AB(0.965711) H4AC(0.875124) H1AA(0.820173)
 H1AB(0.899618) H1AC(0.779934) H2AA(0.808517) H2AB(0.923372) H2AC(0.851607)
 H2(0.438515) H4(0.68293) H5(0.617284)
;
_olex2_submission_special_instructions 'No special instructions were received'

loop_
_space_group_symop_operation_xyz
'x, y, z'
'-x, y, -z+1/2'
'x+1/2, y+1/2, z'
'-x+1/2, y+1/2, -z+1/2'
'-x, -y, -z'
'x, -y, z-1/2'
'-x+1/2, -y+1/2, -z'
'x+1/2, -y+1/2, z-1/2'

loop_
_atom_site_label
_atom_site_type_symbol
_atom_site_fract_x
_atom_site_fract_y
_atom_site_fract_z
_atom_site_U_iso_or_equiv
_atom_site_adp_type
_atom_site_occupancy
_atom_site_site_symmetry_order
_atom_site_calc_flag
_atom_site_refinement_flags_posn
_atom_site_refinement_flags_occupancy
_atom_site_disorder_assembly
_atom_site_disorder_group
C0AA C 0.10786(19) 0.5652(5) 0.1169(5) 0.036(2) Uani 1 1 d . . . .
H0AA H 0.130996 0.575073 0.101061 0.044 Uiso 1 1 calc R . . .
N0AA N 0.09241(15) 0.6987(5) 0.4236(4) 0.0361(16) Uani 1 1 d . . . .
H0AB H 0.072224 0.696893 0.385908 0.043 Uiso 1 1 calc R . . .
N4 N 0.06706(16) 0.5447(5) 0.2475(4) 0.0382(16) Uani 1 1 d . . . .
C7AA C 0.15094(19) 0.6667(5) 0.4795(5) 0.0277(18) Uani 1 1 d . . . .
C6 C -0.01555(16) 0.8483(6) 0.2818(5) 0.043(2) Uani 1 1 d . . . .
H6A H -0.029601 0.922922 0.264452 0.051 Uiso 1 1 calc R . . .
H6B H -0.030307 0.776196 0.261658 0.051 Uiso 1 1 calc R . . .
C7 C 0.12344(19) 0.6446(6) 0.3972(5) 0.0303(18) Uani 1 1 d . . . .
C8 C 0.19190(19) 0.5576(6) 0.3796(5) 0.035(2) Uani 1 1 d . . . .
C9 C 0.13509(19) 0.7400(6) 0.5570(5) 0.034(2) Uani 1 1 d . . . .
C11 C 0.07546(19) 0.8168(6) 0.5779(5) 0.0324(19) Uani 1 1 d . . . .
C12 C 0.18463(18) 0.6239(6) 0.4683(5) 0.0324(19) Uani 1 1 d . . . .
H12 H 0.202887 0.639706 0.521199 0.039 Uiso 1 1 calc R . . .
C13 C 0.08954(18) 0.8665(6) 0.6743(5) 0.037(2) Uani 1 1 d . . . .
H13 H 0.074284 0.905834 0.715760 0.045 Uiso 1 1 calc R . . .
C14 C 0.16371(19) 0.5380(5) 0.3014(5) 0.0322(19) Uani 1 1 d . . . .
H14 H 0.168337 0.494814 0.241517 0.039 Uiso 1 1 calc R . . .
N15 N 0.02861(15) 0.8291(4) 0.4356(4) 0.0373(17) Uani 1 1 d . . . .
C16 C 0.0992(2) 0.7554(6) 0.5196(5) 0.038(2) Uani 1 1 d . . . .
C18 C 0.12914(19) 0.5790(6) 0.3073(5) 0.034(2) Uani 1 1 d . . . .
C19 C 0.1003(2) 0.5620(6) 0.2212(6) 0.038(2) Uani 1 1 d . . . .
C20 C 0.14777(19) 0.7927(6) 0.6540(5) 0.036(2) Uani 1 1 d . . . .
H20 H 0.171460 0.781796 0.679613 0.044 Uiso 1 1 calc R . . .
C21 C 0.0802(2) 0.5534(6) 0.0382(6) 0.050(2) Uani 1 1 d . . . .
H21 H 0.084312 0.557944 -0.031810 0.060 Uiso 1 1 calc R . . .
C22 C 0.12625(19) 0.8595(6) 0.7120(5) 0.042(2) Uani 1 1 d . . . .
C23 C 0.0406(2) 0.5321(6) 0.1696(6) 0.046(2) Uani 1 1 d . . . .
C25 C 0.0028(2) 0.5206(7) 0.1956(5) 0.061(3) Uani 1 1 d . . . .
H25A H -0.010753 0.589283 0.161646 0.074 Uiso 1 1 calc R . . .
H25B H -0.007017 0.443443 0.164506 0.074 Uiso 1 1 calc R . . .
C26 C 0.22923(19) 0.5094(7) 0.3703(5) 0.042(2) Uani 1 1 d . . . .
C27 C 0.0465(2) 0.5348(7) 0.0643(6) 0.050(2) Uani 1 1 d . . . .
H27 H 0.027684 0.524165 0.012058 0.059 Uiso 1 1 calc R . . .
C29 C 0.1402(2) 0.9245(9) 0.8143(6) 0.067(3) Uani 1 1 d D . . .
C30 C 0.2326(2) 0.4484(8) 0.2670(6) 0.101(4) Uani 1.000(10) 1 d . P A 3
H30A H 0.231925 0.511399 0.213366 0.152 Uiso 1.000(10) 1 calc GR P A 3
H30B H 0.213406 0.390657 0.250690 0.152 Uiso 1.000(10) 1 calc GR P A 3
H30C H 0.254706 0.404001 0.270561 0.152 Uiso 1.000(10) 1 calc GR P A 3
C31 C 0.2562(2) 0.6090(8) 0.3956(8) 0.116(5) Uani 1.000(10) 1 d . P A 3
H31A H 0.279470 0.573834 0.395796 0.174 Uiso 1.000(10) 1 calc GR P A 3
H31B H 0.253639 0.643215 0.463562 0.174 Uiso 1.000(10) 1 calc GR P A 3
H31C H 0.252904 0.674239 0.343953 0.174 Uiso 1.000(10) 1 calc GR P A 3
C32 C 0.2382(2) 0.4043(8) 0.4522(7) 0.099(4) Uani 1.000(10) 1 d . P A 3
H32A H 0.220982 0.338351 0.440885 0.148 Uiso 1.000(10) 1 calc GR P A 3
H32B H 0.237812 0.437941 0.521425 0.148 Uiso 1.000(10) 1 calc GR P A 3
H32C H 0.261322 0.371440 0.445035 0.148 Uiso 1.000(10) 1 calc GR P A 3
C33 C 0.1143(3) 0.9433(13) 0.8929(9) 0.048(4) Uiso 0.607(13) 1 d D P B 1
H33A H 0.095566 0.997615 0.863838 0.072 Uiso 0.607(13) 1 calc GR P B 1
H33B H 0.126171 0.980410 0.955261 0.072 Uiso 0.607(13) 1 calc GR P B 1
H33C H 0.104542 0.863714 0.909756 0.072 Uiso 0.607(13) 1 calc GR P B 1
C34 C 0.1739(4) 0.8671(16) 0.8652(13) 0.066(6) Uani 0.607(13) 1 d D P B 1
H34A H 0.169184 0.784202 0.889115 0.098 Uiso 0.607(13) 1 calc GR P B 1
H34B H 0.183247 0.917752 0.923692 0.098 Uiso 0.607(13) 1 calc GR P B 1
H34C H 0.190904 0.862775 0.815211 0.098 Uiso 0.607(13) 1 calc GR P B 1
C35 C 0.1501(4) 1.0674(11) 0.7766(10) 0.081(7) Uani 0.607(13) 1 d D P B 1
H35A H 0.167003 1.062231 0.726561 0.121 Uiso 0.607(13) 1 calc GR P B 1
H35B H 0.159921 1.114932 0.836319 0.121 Uiso 0.607(13) 1 calc GR P B 1
H35C H 0.128960 1.107935 0.744896 0.121 Uiso 0.607(13) 1 calc GR P B 1
C4AA C 0.1347(8) 0.8126(19) 0.8978(15) 0.141(18) Uani 0.393(13) 1 d D P B 2
H4AA H 0.109853 0.800132 0.901526 0.211 Uiso 0.393(13) 1 calc GR P B 2
H4AB H 0.146040 0.835476 0.965711 0.211 Uiso 0.393(13) 1 calc GR P B 2
H4AC H 0.144981 0.736477 0.875124 0.211 Uiso 0.393(13) 1 calc GR P B 2
C1AA C 0.1793(5) 0.944(2) 0.830(2) 0.060(9) Uani 0.393(13) 1 d D P B 2
H1AA H 0.191149 0.866534 0.820173 0.090 Uiso 0.393(13) 1 calc GR P B 2
H1AB H 0.186089 0.974969 0.899618 0.090 Uiso 0.393(13) 1 calc GR P B 2
H1AC H 0.185826 1.004779 0.779934 0.090 Uiso 0.393(13) 1 calc GR P B 2
C2AA C 0.1158(5) 1.0196(18) 0.8529(15) 0.052(7) Uiso 0.393(13) 1 d D P B 2
H2AA H 0.114893 1.092255 0.808517 0.078 Uiso 0.393(13) 1 calc GR P B 2
H2AB H 0.124366 1.043229 0.923372 0.078 Uiso 0.393(13) 1 calc GR P B 2
H2AC H 0.092516 0.984353 0.851607 0.078 Uiso 0.393(13) 1 calc GR P B 2
C1 C -0.0056(2) 0.8449(6) 0.3990(6) 0.036(2) Uani 1 1 d . . . .
C2 C -0.03209(19) 0.8512(6) 0.4655(5) 0.041(2) Uani 1 1 d . . . .
H2 H -0.055702 0.860394 0.438515 0.049 Uiso 1 1 calc R . . .
C3 C 0.0369(2) 0.8256(6) 0.5410(5) 0.036(2) Uani 1 1 d . . . .
C4 C 0.0126(2) 0.8309(6) 0.6112(6) 0.044(2) Uani 1 1 d . . . .
H4 H 0.019449 0.826091 0.682930 0.052 Uiso 1 1 calc R . . .
C5 C -0.02273(19) 0.8438(6) 0.5717(5) 0.046(2) Uani 1 1 d . . . .
H5 H -0.040090 0.847452 0.617284 0.055 Uiso 1 1 calc R . . .

loop_
_atom_site_aniso_label
_atom_site_aniso_U_11
_atom_site_aniso_U_22
_atom_site_aniso_U_33
_atom_site_aniso_U_23
_atom_site_aniso_U_13
_atom_site_aniso_U_12
C0AA 0.024(5) 0.048(5) 0.035(5) 0.004(4) -0.001(4) 0.003(3)
N0AA 0.021(4) 0.058(4) 0.027(4) -0.005(3) -0.004(3) 0.005(3)
N4 0.027(4) 0.057(4) 0.032(4) 0.001(3) 0.007(3) -0.003(3)
C7AA 0.037(5) 0.021(3) 0.024(4) -0.002(3) -0.001(4) -0.001(3)
C6 0.037(6) 0.050(4) 0.038(5) -0.005(4) -0.006(4) 0.009(4)
C7 0.032(5) 0.039(4) 0.020(4) 0.002(3) 0.002(4) 0.001(4)
C8 0.029(5) 0.038(4) 0.036(5) -0.003(4) -0.002(4) 0.001(4)
C9 0.036(5) 0.034(4) 0.028(4) -0.004(3) -0.011(4) 0.005(4)
C11 0.030(5) 0.041(4) 0.026(4) 0.002(4) 0.001(4) -0.004(4)
C12 0.019(5) 0.037(4) 0.039(5) 0.001(4) -0.004(4) 0.005(3)
C13 0.026(5) 0.056(5) 0.031(4) -0.007(4) 0.005(4) 0.009(4)
C14 0.038(5) 0.041(4) 0.017(4) -0.004(3) 0.003(4) -0.001(4)
N15 0.036(4) 0.045(4) 0.025(4) -0.009(3) -0.017(3) 0.004(3)
C16 0.044(6) 0.042(5) 0.026(5) -0.001(4) -0.007(4) 0.001(4)
C18 0.025(5) 0.047(4) 0.028(4) -0.006(4) -0.004(4) -0.003(4)
C19 0.040(6) 0.038(4) 0.036(5) 0.000(4) 0.007(4) -0.008(4)
C20 0.027(5) 0.059(5) 0.023(4) -0.003(4) 0.000(4) 0.002(4)
C21 0.051(6) 0.066(5) 0.030(5) -0.005(4) -0.008(5) 0.001(5)
C22 0.032(6) 0.058(5) 0.035(5) -0.009(4) -0.005(4) 0.010(4)
C23 0.035(6) 0.059(5) 0.045(5) -0.003(4) 0.006(4) 0.002(4)
C25 0.045(6) 0.083(5) 0.054(5) -0.017(4) -0.006(5) -0.005(5)
C26 0.026(5) 0.058(5) 0.041(5) -0.005(4) 0.005(4) 0.002(4)
C27 0.033(6) 0.078(6) 0.036(5) -0.012(4) -0.004(4) -0.011(5)
C29 0.042(7) 0.108(8) 0.046(6) -0.019(6) -0.012(5) 0.020(6)
C30 0.059(8) 0.165(10) 0.079(7) -0.085(7) 0.004(6) 0.019(6)
C31 0.050(8) 0.102(7) 0.202(12) -0.074(8) 0.041(7) -0.021(6)
C32 0.068(8) 0.131(9) 0.101(8) 0.032(7) 0.023(6) 0.050(6)
C34 0.021(11) 0.116(16) 0.055(13) -0.049(11) -0.016(9) -0.008(10)
C35 0.088(15) 0.080(12) 0.073(11) -0.057(9) 0.004(10) -0.007(10)
C4AA 0.20(4) 0.13(2) 0.08(2) -0.072(19) -0.09(2) 0.02(2)
C1AA 0.05(2) 0.08(2) 0.046(18) -0.019(15) 0.027(14) -0.034(16)
C1 0.037(6) 0.032(4) 0.039(5) -0.004(4) -0.003(4) -0.011(4)
C2 0.021(5) 0.059(5) 0.039(5) -0.001(4) -0.011(4) -0.009(4)
C3 0.038(6) 0.039(4) 0.028(5) -0.011(4) -0.009(4) 0.008(4)
C4 0.034(6) 0.060(5) 0.033(5) 0.000(4) -0.012(4) 0.004(4)
C5 0.036(6) 0.063(5) 0.039(5) -0.010(4) 0.005(4) -0.006(4)

loop_
_atom_type_symbol
_atom_type_description
_atom_type_scat_dispersion_real
_atom_type_scat_dispersion_imag
_atom_type_scat_source
C C 0.0033 0.0016 'International Tables Vol C Tables 4.2.6.8 and 6.1.1.4'
H H 0.0000 0.0000 'International Tables Vol C Tables 4.2.6.8 and 6.1.1.4'
N N 0.0061 0.0033 'International Tables Vol C Tables 4.2.6.8 and 6.1.1.4'

loop_
_geom_angle_atom_site_label_1
_geom_angle_atom_site_label_2
_geom_angle_atom_site_label_3
_geom_angle
_geom_angle_site_symmetry_1
_geom_angle_site_symmetry_3
C19 C0AA H0AA 120.8 . .
C21 C0AA H0AA 120.8 . .
C21 C0AA C19 118.5(7) . .
C7 N0AA H0AB 125.6 . .
C16 N0AA H0AB 125.6 . .
C16 N0AA C7 108.8(6) . .
C23 N4 C19 118.0(7) . .
C7 C7AA C9 105.8(6) . .
C12 C7AA C7 118.8(6) . .
C12 C7AA C9 135.3(6) . .
C6 C6 H6A 108.6 2 .
C6 C6 H6B 108.6 2 .
H6A C6 H6B 107.6 . .
C1 C6 C6 114.6(7) . 2
C1 C6 H6A 108.6 . .
C1 C6 H6B 108.6 . .
N0AA C7 C7AA 108.9(6) . .
C18 C7 N0AA 128.9(6) . .
C18 C7 C7AA 122.1(7) . .
C12 C8 C14 117.1(7) . .
C12 C8 C26 120.4(6) . .
C14 C8 C26 122.5(6) . .
C16 C9 C7AA 106.9(6) . .
C20 C9 C7AA 134.3(7) . .
C20 C9 C16 118.7(7) . .
C13 C11 C16 116.4(6) . .
C13 C11 C3 121.5(7) . .
C16 C11 C3 122.0(6) . .
C7AA C12 C8 121.5(6) . .
C7AA C12 H12 119.2 . .
C8 C12 H12 119.2 . .
C11 C13 H13 118.5 . .
C11 C13 C22 123.0(7) . .
C22 C13 H13 118.5 . .
C8 C14 H14 117.8 . .
C18 C14 C8 124.4(6) . .
C18 C14 H14 117.8 . .
C1 N15 C3 117.4(7) . .
N0AA C16 C9 109.5(7) . .
N0AA C16 C11 128.2(7) . .
C11 C16 C9 122.2(6) . .
C7 C18 C14 116.0(6) . .
C7 C18 C19 120.8(7) . .
C14 C18 C19 123.0(6) . .
C0AA C19 C18 119.8(7) . .
N4 C19 C0AA 122.5(6) . .
N4 C19 C18 117.7(7) . .
C9 C20 H20 119.1 . .
C22 C20 C9 121.7(7) . .
C22 C20 H20 119.1 . .
C0AA C21 H21 120.4 . .
C27 C21 C0AA 119.3(7) . .
C27 C21 H21 120.4 . .
C13 C22 C29 120.1(7) . .
C20 C22 C13 117.6(6) . .
C20 C22 C29 122.3(7) . .
N4 C23 C25 119.6(7) . .
N4 C23 C27 122.2(8) . .
C27 C23 C25 118.2(6) . .
C23 C25 H25A 108.0 . .
C23 C25 H25B 108.0 . .
C25 C25 C23 117.4(8) 2 .
C25 C25 H25A 108.0 2 .
C25 C25 H25B 108.0 2 .
H25A C25 H25B 107.2 . .
C8 C26 C32 109.0(6) . .
C30 C26 C8 112.9(6) . .
C30 C26 C32 104.7(6) . .
C31 C26 C8 111.5(6) . .
C31 C26 C30 112.3(7) . .
C31 C26 C32 106.0(7) . .
C21 C27 C23 119.6(7) . .
C21 C27 H27 120.2 . .
C23 C27 H27 120.2 . .
C22 C29 C35 103.6(7) . .
C22 C29 C4AA 100.1(9) . .
C33 C29 C22 116.6(8) . .
C33 C29 C34 110.7(11) . .
C33 C29 C35 105.1(9) . .
C34 C29 C22 112.7(8) . .
C34 C29 C35 107.0(11) . .
C1AA C29 C22 115.2(13) . .
C1AA C29 C4AA 102.4(15) . .
C1AA C29 C2AA 120.2(15) . .
C2AA C29 C22 115.1(9) . .
C2AA C29 C4AA 98.5(15) . .
C26 C30 H30A 109.5 . .
C26 C30 H30B 109.5 . .
C26 C30 H30C 109.5 . .
H30A C30 H30B 109.5 . .
H30A C30 H30C 109.5 . .
H30B C30 H30C 109.5 . .
C26 C31 H31A 109.5 . .
C26 C31 H31B 109.5 . .
C26 C31 H31C 109.5 . .
H31A C31 H31B 109.5 . .
H31A C31 H31C 109.5 . .
H31B C31 H31C 109.5 . .
C26 C32 H32A 109.5 . .
C26 C32 H32B 109.5 . .
C26 C32 H32C 109.5 . .
H32A C32 H32B 109.5 . .
H32A C32 H32C 109.5 . .
H32B C32 H32C 109.5 . .
C29 C33 H33A 109.5 . .
C29 C33 H33B 109.5 . .
C29 C33 H33C 109.5 . .
H33A C33 H33B 109.5 . .
H33A C33 H33C 109.5 . .
H33B C33 H33C 109.5 . .
C29 C34 H34A 109.5 . .
C29 C34 H34B 109.5 . .
C29 C34 H34C 109.5 . .
H34A C34 H34B 109.5 . .
H34A C34 H34C 109.5 . .
H34B C34 H34C 109.5 . .
C29 C35 H35A 109.5 . .
C29 C35 H35B 109.5 . .
C29 C35 H35C 109.5 . .
H35A C35 H35B 109.5 . .
H35A C35 H35C 109.5 . .
H35B C35 H35C 109.5 . .
C29 C4AA H4AA 109.5 . .
C29 C4AA H4AB 109.5 . .
C29 C4AA H4AC 109.5 . .
H4AA C4AA H4AB 109.5 . .
H4AA C4AA H4AC 109.5 . .
H4AB C4AA H4AC 109.5 . .
C29 C1AA H1AA 109.5 . .
C29 C1AA H1AB 109.5 . .
C29 C1AA H1AC 109.5 . .
H1AA C1AA H1AB 109.5 . .
H1AA C1AA H1AC 109.5 . .
H1AB C1AA H1AC 109.5 . .
C29 C2AA H2AA 109.5 . .
C29 C2AA H2AB 109.5 . .
C29 C2AA H2AC 109.5 . .
H2AA C2AA H2AB 109.5 . .
H2AA C2AA H2AC 109.5 . .
H2AB C2AA H2AC 109.5 . .
N15 C1 C6 118.4(7) . .
N15 C1 C2 122.0(7) . .
C2 C1 C6 119.6(6) . .
C1 C2 H2 120.6 . .
C5 C2 C1 118.8(7) . .
C5 C2 H2 120.6 . .
N15 C3 C11 115.3(7) . .
N15 C3 C4 124.2(7) . .
C4 C3 C11 120.5(6) . .
C3 C4 H4 121.2 . .
C3 C4 C5 117.5(7) . .
C5 C4 H4 121.2 . .
C2 C5 C4 120.1(7) . .
C2 C5 H5 120.0 . .
C4 C5 H5 120.0 . .

loop_
_geom_bond_atom_site_label_1
_geom_bond_atom_site_label_2
_geom_bond_distance
_geom_bond_site_symmetry_2
C0AA H0AA 0.9300 .
C0AA C19 1.401(9) .
C0AA C21 1.380(8) .
N0AA H0AB 0.8600 .
N0AA C7 1.387(8) .
N0AA C16 1.372(7) .
N4 C19 1.355(8) .
N4 C23 1.342(8) .
C7AA C7 1.419(7) .
C7AA C9 1.448(9) .
C7AA C12 1.381(8) .
C6 C6 1.510(12) 2
C6 H6A 0.9700 .
C6 H6B 0.9700 .
C6 C1 1.509(8) .
C7 C18 1.387(8) .
C8 C12 1.394(8) .
C8 C14 1.399(7) .
C8 C26 1.526(9) .
C9 C16 1.402(9) .
C9 C20 1.402(8) .
C11 C13 1.396(8) .
C11 C16 1.398(9) .
C11 C3 1.492(9) .
C12 H12 0.9300 .
C13 H13 0.9300 .
C13 C22 1.426(8) .
C14 H14 0.9300 .
C14 C18 1.394(8) .
N15 C1 1.343(8) .
N15 C3 1.355(7) .
C18 C19 1.478(8) .
C20 H20 0.9300 .
C20 C22 1.367(9) .
C21 H21 0.9300 .
C21 C27 1.374(10) .
C22 C29 1.526(9) .
C23 C25 1.516(10) .
C23 C27 1.395(10) .
C25 C25 1.436(13) 2
C25 H25A 0.9700 .
C25 H25B 0.9700 .
C26 C30 1.495(9) .
C26 C31 1.486(9) .
C26 C32 1.548(9) .
C27 H27 0.9300 .
C29 C33 1.499(12) .
C29 C34 1.502(13) .
C29 C35 1.654(13) .
C29 C4AA 1.633(17) .
C29 C1AA 1.491(16) .
C29 C2AA 1.495(15) .
C30 H30A 0.9600 .
C30 H30B 0.9600 .
C30 H30C 0.9600 .
C31 H31A 0.9600 .
C31 H31B 0.9600 .
C31 H31C 0.9600 .
C32 H32A 0.9600 .
C32 H32B 0.9600 .
C32 H32C 0.9600 .
C33 H33A 0.9600 .
C33 H33B 0.9600 .
C33 H33C 0.9600 .
C34 H34A 0.9600 .
C34 H34B 0.9600 .
C34 H34C 0.9600 .
C35 H35A 0.9600 .
C35 H35B 0.9600 .
C35 H35C 0.9600 .
C4AA H4AA 0.9600 .
C4AA H4AB 0.9600 .
C4AA H4AC 0.9600 .
C1AA H1AA 0.9600 .
C1AA H1AB 0.9600 .
C1AA H1AC 0.9600 .
C2AA H2AA 0.9600 .
C2AA H2AB 0.9600 .
C2AA H2AC 0.9600 .
C1 C2 1.392(9) .
C2 H2 0.9300 .
C2 C5 1.371(8) .
C3 C4 1.359(10) .
C4 H4 0.9300 .
C4 C5 1.388(8) .
C5 H5 0.9300 .

loop_
_geom_torsion_atom_site_label_1
_geom_torsion_atom_site_label_2
_geom_torsion_atom_site_label_3
_geom_torsion_atom_site_label_4
_geom_torsion
_geom_torsion_site_symmetry_1
_geom_torsion_site_symmetry_4
C0AA C21 C27 C23 2.0(11) . .
N0AA C7 C18 C14 178.4(6) . .
N0AA C7 C18 C19 2.1(11) . .
N4 C23 C25 C25 -1.6(8) . 2
N4 C23 C27 C21 -1.3(12) . .
C7AA C7 C18 C14 -1.3(9) . .
C7AA C7 C18 C19 -177.5(6) . .
C7AA C9 C16 N0AA -1.3(7) . .
C7AA C9 C16 C11 176.7(6) . .
C7AA C9 C20 C22 179.8(7) . .
C6 C6 C1 N15 -6.8(7) 2 .
C6 C6 C1 C2 176.6(5) 2 .
C6 C1 C2 C5 177.9(6) . .
C7 N0AA C16 C9 0.5(7) . .
C7 N0AA C16 C11 -177.3(7) . .
C7 C7AA C9 C16 1.5(7) . .
C7 C7AA C9 C20 -179.1(7) . .
C7 C7AA C12 C8 -1.5(10) . .
C7 C18 C19 C0AA 143.1(7) . .
C7 C18 C19 N4 -36.3(9) . .
C8 C14 C18 C7 0.9(10) . .
C8 C14 C18 C19 177.1(6) . .
C9 C7AA C7 N0AA -1.2(7) . .
C9 C7AA C7 C18 178.5(6) . .
C9 C7AA C12 C8 -177.2(7) . .
C9 C20 C22 C13 4.6(11) . .
C9 C20 C22 C29 -175.9(7) . .
C11 C13 C22 C20 -5.2(10) . .
C11 C13 C22 C29 175.3(7) . .
C11 C3 C4 C5 177.6(6) . .
C12 C7AA C7 N0AA -178.1(5) . .
C12 C7AA C7 C18 1.6(10) . .
C12 C7AA C9 C16 177.7(7) . .
C12 C7AA C9 C20 -3.0(13) . .
C12 C8 C14 C18 -0.8(10) . .
C12 C8 C26 C30 -176.0(7) . .
C12 C8 C26 C31 -48.5(9) . .
C12 C8 C26 C32 68.1(8) . .
C13 C11 C16 N0AA 179.9(6) . .
C13 C11 C16 C9 2.2(10) . .
C13 C11 C3 N15 151.0(6) . .
C13 C11 C3 C4 -28.2(10) . .
C13 C22 C29 C33 26.3(13) . .
C13 C22 C29 C34 156.0(11) . .
C13 C22 C29 C35 -88.6(10) . .
C13 C22 C29 C4AA 88.7(14) . .
C13 C22 C29 C1AA -162.3(13) . .
C13 C22 C29 C2AA -15.7(16) . .
C14 C8 C12 C7AA 1.1(9) . .
C14 C8 C26 C30 4.1(10) . .
C14 C8 C26 C31 131.5(7) . .
C14 C8 C26 C32 -111.8(7) . .
C14 C18 C19 C0AA -32.9(10) . .
C14 C18 C19 N4 147.6(6) . .
N15 C1 C2 C5 1.4(10) . .
N15 C3 C4 C5 -1.6(11) . .
C16 N0AA C7 C7AA 0.5(7) . .
C16 N0AA C7 C18 -179.2(6) . .
C16 C9 C20 C22 -0.8(10) . .
C16 C11 C13 C22 1.8(10) . .
C16 C11 C3 N15 -31.1(9) . .
C16 C11 C3 C4 149.7(7) . .
C19 C0AA C21 C27 -2.1(10) . .
C19 N4 C23 C25 -176.3(6) . .
C19 N4 C23 C27 0.7(10) . .
C20 C9 C16 N0AA 179.2(5) . .
C20 C9 C16 C11 -2.8(10) . .
C20 C22 C29 C33 -153.2(9) . .
C20 C22 C29 C34 -23.4(15) . .
C20 C22 C29 C35 91.9(9) . .
C20 C22 C29 C4AA -90.8(14) . .
C20 C22 C29 C1AA 18.2(17) . .
C20 C22 C29 C2AA 164.8(13) . .
C21 C0AA C19 N4 1.6(10) . .
C21 C0AA C19 C18 -177.8(5) . .
C23 N4 C19 C0AA -0.9(10) . .
C23 N4 C19 C18 178.5(5) . .
C25 C23 C27 C21 175.8(6) . .
C26 C8 C12 C7AA -178.9(6) . .
C26 C8 C14 C18 179.2(6) . .
C27 C23 C25 C25 -178.7(5) . 2
C1 N15 C3 C11 -175.9(5) . .
C1 N15 C3 C4 3.3(10) . .
C1 C2 C5 C4 0.4(10) . .
C3 C11 C13 C22 179.8(6) . .
C3 C11 C16 N0AA 1.8(11) . .
C3 C11 C16 C9 -175.8(6) . .
C3 N15 C1 C6 -179.6(5) . .
C3 N15 C1 C2 -3.1(10) . .
C3 C4 C5 C2 -0.3(10) . .

loop_
_smtbx_masks_void_nr
_smtbx_masks_void_average_x
_smtbx_masks_void_average_y
_smtbx_masks_void_average_z
_smtbx_masks_void_volume
_smtbx_masks_void_count_electrons
1 0.194 0.280 0.638 28.1 1.9
2 0.194 0.720 0.138 28.1 1.9
3 0.306 0.220 0.362 28.1 1.9
4 0.306 0.780 0.862 28.1 1.9
5 0.694 0.220 0.138 28.1 1.9
6 0.694 0.780 0.638 28.1 1.9
7 0.806 0.280 0.862 28.1 1.9
8 0.806 0.720 0.362 28.1 1.9
